data_4328254
loop_
_publ_author_name
'Anthony E. Phillips'
'Jacqueline M. Cole'
'Thierry d'Almeida'
'Kian Sing Low'

_publ_section_title
;
 Ru-OSO Coordination Photogenerated at 100 K in Tetraammineaqua(sulfur
 dioxide)ruthenium(II) (\+-)-Camphorsulfonate
;
_journal_name_full 'Inorganic Chemistry'
_journal_page_first 1204
_journal_page_last 1206
_journal_paper_doi 10.1021/ic2021808
_journal_volume 51
_journal_year 2012
_chemical_formula_moiety 'H14 N4 O3 Ru S 2+, 2(C10 H15 O4 S 1-)'
_chemical_formula_sum 'C20 H44 N4 O11 Ru S3'
_chemical_formula_weight 713.84
_chemical_name_systematic
;
 Tetraammineaqua(sulfur dioxide)ruthenium(II) (+-)-camphorsulfonate
;
_space_group_IT_number 15
_symmetry_cell_setting monoclinic
_symmetry_space_group_name_Hall '-C 2yc'
_symmetry_space_group_name_H-M 'C 1 2/c 1'
_atom_sites_solution_hydrogens geom
_atom_sites_solution_primary direct
_atom_sites_solution_secondary difmap
_audit_creation_method SHELXL-97
_cell_angle_alpha 90.00
_cell_angle_beta 97.440(10)
_cell_angle_gamma 90.00
_cell_formula_units_Z 8
_cell_length_a 33.98(3)
_cell_length_b 14.807(12)
_cell_length_c 12.566(10)
_cell_measurement_reflns_used 8363
_cell_measurement_temperature 120(2)
_cell_measurement_theta_max 33.0
_cell_measurement_theta_min 2.2
_cell_volume 6269(9)
_computing_cell_refinement
;
CrystalClear-SM Expert 2.0 r4 (Rigaku, 2009)
;
_computing_data_collection
;
CrystalClear-SM Expert 2.0 r4 (Rigaku, 2009)
;
_computing_data_reduction
;
CrystalClear-SM Expert 2.0 r4 (Rigaku, 2009)
;
_computing_structure_refinement 'SHELXL-97 (Sheldrick, 1997)'
_computing_structure_solution SIR-97
_diffrn_ambient_temperature 120(2)
_diffrn_detector CCD
_diffrn_detector_area_resol_mean 28.5714
_diffrn_measured_fraction_theta_full 0.987
_diffrn_measured_fraction_theta_max 0.874
_diffrn_measurement_device
;
AFC12 (Right): Kappa 3 circle
;
_diffrn_measurement_device_type
;
Rigaku Saturn724+ (2x2 bin mode)
;
_diffrn_measurement_method 'profile data from \w-scans'
_diffrn_radiation_monochromator graphite
_diffrn_radiation_source 'fine-focus sealed tube'
_diffrn_radiation_type MoK\a
_diffrn_radiation_wavelength 0.71073
_diffrn_reflns_av_R_equivalents 0.078
_diffrn_reflns_av_sigmaI/netI 0.0970
_diffrn_reflns_av_unetI/netI 0.152
_diffrn_reflns_limit_h_max 51
_diffrn_reflns_limit_h_min -23
_diffrn_reflns_limit_k_max 22
_diffrn_reflns_limit_k_min -10
_diffrn_reflns_limit_l_max 19
_diffrn_reflns_limit_l_min -17
_diffrn_reflns_number 19303
_diffrn_reflns_theta_full 26.37
_diffrn_reflns_theta_max 33.0
_diffrn_reflns_theta_min 2.2
_exptl_absorpt_coefficient_mu 0.757
_exptl_absorpt_correction_T_max 1.000
_exptl_absorpt_correction_T_min 0.576
_exptl_absorpt_correction_type multi-scan
_exptl_absorpt_process_details 'CrystalClear 2.0, Rigaku, 2009'
_exptl_crystal_colour orange
_exptl_crystal_density_diffrn 1.513
_exptl_crystal_description plate
_exptl_crystal_F_000 2976
_exptl_crystal_size_max 0.20
_exptl_crystal_size_mid 0.07
_exptl_crystal_size_min 0.04
_refine_diff_density_max 0.687
_refine_diff_density_min -0.873
_refine_diff_density_rms 0.131
_refine_ls_extinction_method none
_refine_ls_goodness_of_fit_ref 1.202
_refine_ls_hydrogen_treatment mixed
_refine_ls_matrix_type full
_refine_ls_number_parameters 389
_refine_ls_number_reflns 6326
_refine_ls_number_restraints 491
_refine_ls_restrained_S_all 1.169
_refine_ls_R_factor_all 0.1473
_refine_ls_R_factor_gt 0.1301
_refine_ls_shift/su_max 0.001
_refine_ls_shift/su_mean 0.000
_refine_ls_structure_factor_coef Fsqd
_refine_ls_weighting_details 'calc w=1/[\s^2^(Fo^2^)+(0.0209P)^2^+138.5732P] where P=(Fo^2^+2Fc^2^)/3'
_refine_ls_weighting_scheme calc
_refine_ls_wR_factor_gt 0.2179
_refine_ls_wR_factor_ref 0.2296
_reflns_limit_h_max 42
_reflns_limit_h_min -42
_reflns_limit_k_max 18
_reflns_limit_k_min 0
_reflns_limit_l_max 15
_reflns_limit_l_min 0
_reflns_number_gt 5499
_reflns_number_total 6326
_reflns_threshold_expression >2sigma(I)
_cod_data_source_file ic2021808_si_002_02.cif
_cod_data_source_block 120K-1
_cod_original_sg_symbol_H-M 'C 2/c'
_cod_database_code 4328254

loop_
_symmetry_equiv_pos_as_xyz
'x, y, z'
'-x, y, -z+1/2'
'x+1/2, y+1/2, z'
'-x+1/2, y+1/2, -z+1/2'
'-x, -y, -z'
'x, -y, z-1/2'
'-x+1/2, -y+1/2, -z'
'x+1/2, -y+1/2, z-1/2'

loop_
_atom_site_label
_atom_site_type_symbol
_atom_site_fract_x
_atom_site_fract_y
_atom_site_fract_z
_atom_site_U_iso_or_equiv
_atom_site_adp_type
_atom_site_occupancy
_atom_site_symmetry_multiplicity
_atom_site_calc_flag
_atom_site_refinement_flags
_atom_site_disorder_assembly
_atom_site_disorder_group
Ru1 Ru 0.25433(2) 0.39734(5) 0.26952(6) 0.0350(2) Uani 1 1 d G . .
S1 S 0.30607(4) 0.39310(17) 0.37850(16) 0.0447(12) Uani 0.755(10) 1 d PGU A 1
O1 O 0.34507(3) 0.4097(3) 0.3483(3) 0.065(3) Uani 0.755(10) 1 d PGU A 1
O2 O 0.30547(9) 0.3645(3) 0.48941(15) 0.065(3) Uani 0.755(10) 1 d PGU A 1
S1A S 0.31899(3) 0.41820(19) 0.3424(2) 0.056(5) Uani 0.173(9) 1 d PGU A 2
O1A O 0.35217(4) 0.3410(3) 0.3259(3) 0.049(8) Uani 0.173(9) 1 d PGU A 2
O2A O 0.29357(7) 0.3994(2) 0.42829(12) 0.037(6) Uani 0.173(9) 1 d PGU A 2
S1E S 0.33158(7) 0.3870(3) 0.4394(2) 0.041(7) Uani 0.072(6) 1 d PGU A 3
O1E O 0.32539(3) 0.3793(2) 0.3384(2) 0.034(9) Uani 0.072(6) 1 d PGU A 3
O2E O 0.30520(10) 0.3971(3) 0.50939(14) 0.040(12) Uani 0.072(6) 1 d PGU A 3
N1 N 0.22911(8) 0.4984(2) 0.3624(2) 0.046(2) Uani 1 1 d G A .
H1A H 0.2179 0.4715 0.4161 0.068 Uiso 1 1 d G A .
H1B H 0.2103 0.5298 0.3194 0.068 Uiso 1 1 d G A .
H1C H 0.2485 0.5370 0.3911 0.068 Uiso 1 1 d G A .
N2 N 0.23062(8) 0.29091(19) 0.3561(2) 0.045(2) Uani 1 1 d G A .
H2A H 0.2500 0.2497 0.3766 0.067 Uiso 1 1 d G A .
H2B H 0.2104 0.2637 0.3134 0.067 Uiso 1 1 d G A .
H2C H 0.2214 0.3139 0.4152 0.067 Uiso 1 1 d G A .
N3 N 0.27231(8) 0.2983(2) 0.1642(2) 0.050(2) Uani 1 1 d G A .
H3A H 0.2848 0.3256 0.1130 0.075 Uiso 1 1 d G A .
H3B H 0.2506 0.2681 0.1323 0.075 Uiso 1 1 d G A .
H3C H 0.2892 0.2587 0.2019 0.075 Uiso 1 1 d G A .
N4 N 0.27410(8) 0.5009(2) 0.1720(2) 0.0398(19) Uani 1 1 d G A .
H4A H 0.2877 0.5433 0.2145 0.060 Uiso 1 1 d G A .
H4B H 0.2528 0.5272 0.1326 0.060 Uiso 1 1 d G A .
H4C H 0.2903 0.4767 0.1272 0.060 Uiso 1 1 d G A .
O3 O 0.20039(4) 0.39889(19) 0.16684(18) 0.067(2) Uani 1 1 d G A .
H3X H 0.1954 0.3501 0.1270 0.100 Uiso 1 1 d G A .
H3Y H 0.1928 0.4526 0.1418 0.100 Uiso 1 1 d G A .
S11 S 0.32278(5) 0.33763(14) -0.08329(16) 0.0368(5) Uani 1 1 d G . .
C11 C 0.37425(5) 0.3568(2) -0.08640(19) 0.044(2) Uani 1 1 d G . .
H11A H 0.3833 0.3139 -0.1386 0.053 Uiso 1 1 d G . .
H11B H 0.3773 0.4183 -0.1151 0.053 Uiso 1 1 d G . .
C12 C 0.40260(5) 0.3486(2) 0.0183(2) 0.048(3) Uani 1 1 d G . .
C13 C 0.44109(6) 0.2996(3) -0.0006(4) 0.093(5) Uani 1 1 d G . .
C14 C 0.47303(7) 0.3271(4) 0.0913(4) 0.095(5) Uani 1 1 d G . .
H14A H 0.4853 0.2736 0.1295 0.114 Uiso 1 1 d G . .
H14B H 0.4940 0.3644 0.0650 0.114 Uiso 1 1 d G . .
C15 C 0.44864(9) 0.3819(4) 0.1627(3) 0.069(4) Uani 1 1 d G . .
H15 H 0.4648 0.4223 0.2150 0.083 Uiso 1 1 d G . .
C16 C 0.42163(12) 0.3186(4) 0.2129(3) 0.079(4) Uani 1 1 d G . .
H16A H 0.4087 0.3498 0.2689 0.095 Uiso 1 1 d G . .
H16B H 0.4365 0.2658 0.2454 0.095 Uiso 1 1 d G . .
C17 C 0.39049(9) 0.2892(3) 0.1174(2) 0.064(3) Uani 1 1 d G . .
H17A H 0.3632 0.3034 0.1317 0.077 Uiso 1 1 d G . .
H17B H 0.3924 0.2237 0.1030 0.077 Uiso 1 1 d G . .
C18 C 0.41950(8) 0.4329(3) 0.0768(3) 0.060(3) Uani 1 1 d G . .
C19 C 0.44111(10) 0.4929(3) 0.0000(4) 0.092(5) Uani 1 1 d G . .
H19A H 0.4219 0.5339 -0.0399 0.138 Uiso 1 1 d G . .
H19B H 0.4530 0.4542 -0.0504 0.138 Uiso 1 1 d G . .
H19C H 0.4620 0.5283 0.0423 0.138 Uiso 1 1 d G . .
C20 C 0.38927(12) 0.4892(3) 0.1267(4) 0.074(4) Uani 1 1 d G . .
H20A H 0.3721 0.5208 0.0700 0.110 Uiso 1 1 d G . .
H20B H 0.4031 0.5334 0.1761 0.110 Uiso 1 1 d G . .
H20C H 0.3731 0.4496 0.1662 0.110 Uiso 1 1 d G . .
O11 O 0.30779(6) 0.4055(2) -0.0136(2) 0.0496(18) Uani 1 1 d G . .
O12 O 0.30504(7) 0.3456(2) -0.19433(18) 0.0491(18) Uani 1 1 d G . .
O13 O 0.31762(8) 0.24649(15) -0.0415(3) 0.0469(17) Uani 1 1 d G . .
O14 O 0.44567(7) 0.2531(4) -0.0770(4) 0.124(5) Uani 1 1 d G . .
C31 C 0.1213(2) 0.3679(6) 0.5774(6) 0.055(5) Uani 0.387(7) 1 d PGU B 1
H31A H 0.1144 0.3039 0.5884 0.066 Uiso 0.387(7) 1 d PG B 1
H31B H 0.1093 0.4048 0.6305 0.066 Uiso 0.387(7) 1 d PG B 1
S31 S 0.1741(2) 0.3805(5) 0.5993(6) 0.042(3) Uani 0.387(7) 1 d PGU B 1
O31 O 0.1893(2) 0.3030(6) 0.5443(8) 0.056(5) Uani 0.387(7) 1 d PGU B 1
O32 O 0.1840(2) 0.4652(5) 0.5499(8) 0.051(4) Uani 0.387(7) 1 d PGU B 1
O33 O 0.1871(3) 0.3745(7) 0.7154(6) 0.051(4) Uani 0.387(7) 1 d PGU B 1
C32 C 0.1033(2) 0.3981(6) 0.4599(6) 0.060(4) Uani 0.387(7) 1 d PGU B 1
C33 C 0.1177(3) 0.3836(7) 0.3407(6) 0.069(6) Uani 0.387(7) 1 d PGU B 1
C34 C 0.0822(3) 0.4216(9) 0.2652(7) 0.065(6) Uani 0.387(7) 1 d PGU B 1
H34A H 0.0901 0.4751 0.2257 0.078 Uiso 0.387(7) 1 d PG B 1
H34B H 0.0711 0.3754 0.2128 0.078 Uiso 0.387(7) 1 d PG B 1
O34 O 0.1431(3) 0.3438(9) 0.3108(6) 0.086(7) Uani 0.387(7) 1 d PGU B 1
C35 C 0.0521(3) 0.4475(9) 0.3409(9) 0.062(5) Uani 0.387(7) 1 d PGU B 1
H35 H 0.0238 0.4511 0.3075 0.075 Uiso 0.387(7) 1 d PG B 1
C36 C 0.0716(3) 0.5425(8) 0.3943(11) 0.079(7) Uani 0.387(7) 1 d PGU B 1
H36A H 0.0784 0.5848 0.3384 0.095 Uiso 0.387(7) 1 d PG B 1
H36B H 0.0535 0.5729 0.4386 0.095 Uiso 0.387(7) 1 d PG B 1
C37 C 0.1070(3) 0.5083(6) 0.4598(9) 0.062(6) Uani 0.387(7) 1 d PGU B 1
H37A H 0.1086 0.5320 0.5339 0.075 Uiso 0.387(7) 1 d PG B 1
H37B H 0.1312 0.5270 0.4292 0.075 Uiso 0.387(7) 1 d PG B 1
C38 C 0.0606(2) 0.3834(8) 0.4346(9) 0.065(5) Uani 0.387(7) 1 d PGU B 1
C39 C 0.0439(2) 0.4212(11) 0.5286(10) 0.074(7) Uani 0.387(7) 1 d PGU B 1
H39A H 0.0471 0.4870 0.5297 0.110 Uiso 0.387(7) 1 d PG B 1
H39B H 0.0579 0.3954 0.5947 0.110 Uiso 0.387(7) 1 d PG B 1
H39C H 0.0156 0.4062 0.5233 0.110 Uiso 0.387(7) 1 d PG B 1
C40 C 0.0471(3) 0.2912(9) 0.3893(11) 0.075(7) Uani 0.387(7) 1 d PGU B 1
H40A H 0.0181 0.2892 0.3767 0.113 Uiso 0.387(7) 1 d PG B 1
H40B H 0.0569 0.2439 0.4407 0.113 Uiso 0.387(7) 1 d PG B 1
H40C H 0.0578 0.2812 0.3215 0.113 Uiso 0.387(7) 1 d PG B 1
C51 C 0.12548(14) 0.3260(3) 0.5468(4) 0.070(4) Uani 0.613(7) 1 d PGU B 2
H51A H 0.1339 0.2796 0.4977 0.084 Uiso 0.613(7) 1 d PG B 2
H51B H 0.1125 0.2933 0.6015 0.084 Uiso 0.613(7) 1 d PG B 2
S51 S 0.16917(13) 0.3739(3) 0.6143(4) 0.0377(16) Uani 0.613(7) 1 d PGU B 2
O51 O 0.19459(13) 0.3994(5) 0.5333(5) 0.057(3) Uani 0.613(7) 1 d PGU B 2
O52 O 0.15874(16) 0.4517(4) 0.6760(4) 0.048(3) Uani 0.613(7) 1 d PGU B 2
O53 O 0.18631(17) 0.2994(4) 0.6820(5) 0.067(4) Uani 0.613(7) 1 d PGU B 2
C52 C 0.09340(13) 0.3814(4) 0.4818(4) 0.068(4) Uani 0.613(7) 1 d PGU B 2
C53 C 0.04762(12) 0.3852(5) 0.5168(6) 0.069(4) Uani 0.613(7) 1 d PGU B 2
C54 C 0.02355(15) 0.4048(6) 0.4087(7) 0.072(4) Uani 0.613(7) 1 d PGU B 2
H54A H 0.0094 0.4631 0.4106 0.087 Uiso 0.613(7) 1 d PG B 2
H54B H 0.0038 0.3565 0.3893 0.087 Uiso 0.613(7) 1 d PG B 2
O54 O 0.03992(13) 0.3792(7) 0.6031(6) 0.076(4) Uani 0.613(7) 1 d PGU B 2
C55 C 0.05372(19) 0.4084(7) 0.3273(5) 0.080(4) Uani 0.613(7) 1 d PGU B 2
H55 H 0.0428 0.3983 0.2504 0.097 Uiso 0.613(7) 1 d PG B 2
C56 C 0.0757(2) 0.5076(6) 0.3562(6) 0.091(6) Uani 0.613(7) 1 d PGU B 2
H56A H 0.0928 0.5252 0.3016 0.110 Uiso 0.613(7) 1 d PG B 2
H56B H 0.0560 0.5559 0.3628 0.110 Uiso 0.613(7) 1 d PG B 2
C57 C 0.09950(17) 0.4873(4) 0.4612(5) 0.085(5) Uani 0.613(7) 1 d PGU B 2
H57A H 0.0901 0.5237 0.5190 0.102 Uiso 0.613(7) 1 d PG B 2
H57B H 0.1279 0.5011 0.4588 0.102 Uiso 0.613(7) 1 d PG B 2
C58 C 0.08589(18) 0.3464(6) 0.3727(4) 0.076(4) Uani 0.613(7) 1 d PGU B 2
C59 C 0.0710(2) 0.2536(6) 0.3801(7) 0.105(6) Uani 0.613(7) 1 d PGU B 2
H59A H 0.0664 0.2412 0.4541 0.158 Uiso 0.613(7) 1 d PG B 2
H59B H 0.0906 0.2109 0.3591 0.158 Uiso 0.613(7) 1 d PG B 2
H59C H 0.0460 0.2469 0.3322 0.158 Uiso 0.613(7) 1 d PG B 2
C60 C 0.1205(2) 0.3594(7) 0.3081(4) 0.092(6) Uani 0.613(7) 1 d PGU B 2
H60A H 0.1363 0.4117 0.3359 0.138 Uiso 0.613(7) 1 d PG B 2
H60B H 0.1103 0.3695 0.2325 0.138 Uiso 0.613(7) 1 d PG B 2
H60C H 0.1373 0.3053 0.3144 0.138 Uiso 0.613(7) 1 d PG B 2

loop_
_atom_site_aniso_label
_atom_site_aniso_U_11
_atom_site_aniso_U_22
_atom_site_aniso_U_33
_atom_site_aniso_U_23
_atom_site_aniso_U_13
_atom_site_aniso_U_12
Ru1 0.0288(4) 0.0417(4) 0.0348(4) -0.0035(4) 0.0051(3) -0.0028(3)
S1 0.0353(18) 0.045(2) 0.053(3) 0.0051(17) 0.0045(16) -0.0013(16)
O1 0.052(6) 0.100(9) 0.042(6) -0.011(6) -0.001(5) 0.013(6)
O2 0.045(6) 0.093(8) 0.053(7) 0.008(6) -0.005(5) -0.020(6)
S1A 0.058(7) 0.058(7) 0.051(7) 0.002(5) 0.007(5) 0.002(5)
O1A 0.050(9) 0.051(10) 0.048(10) 0.000(7) 0.009(6) -0.004(6)
O2A 0.037(8) 0.037(9) 0.034(8) -0.001(6) -0.003(6) -0.002(6)
S1E 0.040(10) 0.040(10) 0.040(9) -0.004(8) -0.004(7) -0.002(8)
O1E 0.028(12) 0.036(12) 0.037(9) 0.004(9) -0.001(8) 0.003(9)
O2E 0.040(14) 0.039(16) 0.040(13) -0.001(10) 0.000(9) 0.000(10)
N1 0.042(4) 0.045(5) 0.049(6) -0.005(4) 0.003(4) -0.003(4)
N2 0.040(4) 0.056(5) 0.038(5) 0.000(4) 0.002(4) -0.010(4)
N3 0.044(5) 0.055(5) 0.056(6) -0.013(4) 0.018(4) -0.017(4)
N4 0.035(4) 0.044(5) 0.040(5) -0.001(4) 0.004(3) -0.003(4)
O3 0.061(5) 0.050(4) 0.079(6) -0.026(4) -0.023(4) 0.012(4)
S11 0.0286(10) 0.0435(13) 0.0367(13) -0.0055(10) -0.0019(9) 0.0014(10)
C11 0.025(4) 0.064(7) 0.041(6) -0.004(5) -0.002(4) 0.003(5)
C12 0.029(5) 0.066(7) 0.049(7) -0.012(5) 0.001(4) -0.006(5)
C13 0.049(7) 0.160(16) 0.067(10) -0.026(10) -0.003(6) 0.039(9)
C14 0.046(7) 0.140(15) 0.092(12) -0.022(11) -0.020(7) 0.019(8)
C15 0.038(6) 0.099(10) 0.064(8) 0.011(7) -0.016(5) -0.001(6)
C16 0.066(8) 0.105(11) 0.059(9) 0.012(8) -0.014(7) -0.008(8)
C17 0.052(7) 0.079(9) 0.054(8) 0.003(6) -0.016(6) -0.012(6)
C18 0.053(6) 0.065(7) 0.058(8) 0.011(6) 0.000(6) -0.010(6)
C19 0.057(8) 0.108(12) 0.107(13) 0.018(10) -0.006(8) -0.030(8)
C20 0.051(7) 0.085(10) 0.080(10) -0.020(8) -0.006(7) -0.007(7)
O11 0.040(4) 0.054(4) 0.056(5) -0.013(4) 0.010(3) 0.001(3)
O12 0.050(4) 0.050(4) 0.040(4) -0.002(3) -0.022(3) -0.002(3)
O13 0.054(4) 0.041(4) 0.042(4) 0.000(3) -0.010(3) -0.011(3)
O14 0.073(7) 0.172(12) 0.120(10) -0.059(9) -0.010(6) 0.065(7)
C31 0.042(6) 0.058(9) 0.065(8) 0.008(8) 0.002(6) 0.007(6)
S31 0.041(4) 0.044(5) 0.036(5) -0.003(4) -0.007(4) 0.002(4)
O31 0.055(8) 0.053(7) 0.062(8) -0.006(6) 0.015(7) 0.004(7)
O32 0.053(8) 0.050(6) 0.049(8) -0.004(6) 0.005(7) -0.004(6)
O33 0.055(8) 0.055(8) 0.040(6) -0.002(6) -0.007(6) 0.002(7)
C32 0.056(7) 0.061(8) 0.060(7) -0.003(8) -0.006(5) -0.001(7)
C33 0.064(8) 0.074(10) 0.068(8) 0.000(8) 0.008(7) 0.000(8)
C34 0.062(9) 0.071(10) 0.061(7) 0.002(7) 0.005(6) -0.009(8)
O34 0.073(9) 0.099(11) 0.088(10) -0.007(8) 0.013(7) 0.008(7)
C35 0.058(8) 0.068(8) 0.059(8) -0.002(7) 0.000(6) 0.001(7)
C36 0.081(10) 0.071(7) 0.083(11) -0.004(7) 0.000(8) 0.005(7)
C37 0.067(9) 0.061(7) 0.058(10) 0.006(6) 0.008(7) -0.010(7)
C38 0.055(7) 0.073(8) 0.066(8) 0.002(6) 0.005(6) -0.002(7)
C39 0.077(10) 0.075(11) 0.069(9) 0.008(7) 0.011(8) 0.008(9)
C40 0.069(11) 0.075(8) 0.080(11) -0.003(7) 0.007(8) -0.012(8)
C51 0.061(6) 0.062(7) 0.080(8) -0.011(6) -0.012(6) -0.007(6)
S51 0.032(2) 0.044(3) 0.036(3) 0.005(2) 0.000(2) -0.002(2)
O51 0.062(6) 0.066(6) 0.048(6) -0.010(5) 0.024(5) 0.001(5)
O52 0.038(5) 0.060(5) 0.047(6) -0.009(5) 0.011(4) -0.005(4)
O53 0.070(7) 0.064(6) 0.063(7) 0.013(5) -0.010(5) 0.006(5)
C52 0.050(6) 0.082(7) 0.068(6) 0.004(6) -0.006(5) -0.006(7)
C53 0.070(7) 0.075(9) 0.062(6) -0.006(7) 0.006(6) 0.004(7)
C54 0.056(6) 0.086(9) 0.072(7) 0.000(8) -0.002(5) 0.002(6)
O54 0.060(6) 0.097(8) 0.070(6) 0.002(7) 0.009(5) -0.002(6)
C55 0.071(7) 0.102(8) 0.065(7) 0.001(7) 0.000(5) 0.000(6)
C56 0.093(9) 0.087(7) 0.094(9) 0.018(7) 0.011(7) 0.001(7)
C57 0.087(9) 0.080(7) 0.084(9) 0.000(6) 0.003(7) -0.008(7)
C58 0.071(7) 0.084(6) 0.074(7) -0.009(7) 0.012(5) 0.006(6)
C59 0.112(11) 0.088(7) 0.116(11) -0.008(7) 0.019(8) -0.008(7)
C60 0.089(8) 0.100(10) 0.089(9) 0.001(8) 0.022(8) 0.012(7)

loop_
_atom_type_symbol
_atom_type_description
_atom_type_scat_dispersion_real
_atom_type_scat_dispersion_imag
_atom_type_scat_source
C C 0.0033 0.0016 'International Tables Vol C Tables 4.2.6.8 and 6.1.1.4'
H H 0.0000 0.0000 'International Tables Vol C Tables 4.2.6.8 and 6.1.1.4'
N N 0.0061 0.0033 'International Tables Vol C Tables 4.2.6.8 and 6.1.1.4'
O O 0.0106 0.0060 'International Tables Vol C Tables 4.2.6.8 and 6.1.1.4'
S S 0.1246 0.1234 'International Tables Vol C Tables 4.2.6.8 and 6.1.1.4'
Ru Ru -1.2594 0.8363 'International Tables Vol C Tables 4.2.6.8 and 6.1.1.4'

loop_
_geom_angle_atom_site_label_1
_geom_angle_atom_site_label_2
_geom_angle_atom_site_label_3
_geom_angle
S1 Ru1 O3 176.7
S1 Ru1 N3 95.9
O3 Ru1 N3 85.6
S1 Ru1 N4 95.6
O3 Ru1 N4 87.4
N3 Ru1 N4 90.1
S1 Ru1 N2 89.1
O3 Ru1 N2 87.9
N3 Ru1 N2 88.0
N4 Ru1 N2 175.1
S1 Ru1 N1 91.5
O3 Ru1 N1 87.0
N3 Ru1 N1 172.6
N4 Ru1 N1 89.3
N2 Ru1 N1 92.0
S1 Ru1 O2A 21.0
O3 Ru1 O2A 156.0
N3 Ru1 O2A 112.2
N4 Ru1 O2A 107.8
N2 Ru1 O2A 77.2
N1 Ru1 O2A 75.0
S1 Ru1 S1A 19.5
O3 Ru1 S1A 163.8
N3 Ru1 S1A 90.2
N4 Ru1 S1A 77.0
N2 Ru1 S1A 107.6
N1 Ru1 S1A 96.8
O2A Ru1 S1A 38.4
S1 Ru1 O1E 20.7
O3 Ru1 O1E 162.1
N3 Ru1 O1E 78.2
N4 Ru1 O1E 85.0
N2 Ru1 O1E 99.1
N1 Ru1 O1E 109.0
O2A Ru1 O1E 41.6
S1A Ru1 O1E 14.3
O1 S1 O2 115.3
O1 S1 Ru1 123.1
O2 S1 Ru1 121.4
O2A S1A O1A 115.7
O2A S1A Ru1 69.5
O1A S1A Ru1 119.7
S1A O2A Ru1 72.2
O1E S1E O2E 129.0
S1E O1E Ru1 111.7
O12 S11 O11 112.6
O12 S11 O13 111.4
O11 S11 O13 110.5
O12 S11 C11 104.7
O11 S11 C11 108.8
O13 S11 C11 108.6
C12 C11 S11 118.7
C18 C12 C11 120.4
C18 C12 C13 100.7
C11 C12 C13 111.0
C18 C12 C17 101.0
C11 C12 C17 120.6
C13 C12 C17 99.7
O14 C13 C14 126.7
O14 C13 C12 126.2
C14 C13 C12 107.0
C15 C14 C13 101.4
C16 C15 C14 108.7
C16 C15 C18 103.0
C14 C15 C18 101.2
C15 C16 C17 104.0
C16 C17 C12 103.1
C20 C18 C12 114.6
C20 C18 C15 112.5
C12 C18 C15 95.9
C20 C18 C19 109.9
C12 C18 C19 110.2
C15 C18 C19 113.3
C32 C31 S31 111.8
O32 S31 O31 110.9
O32 S31 O33 114.7
O31 S31 O33 109.9
O32 S31 C31 107.9
O31 S31 C31 104.6
O33 S31 C31 108.3
C38 C32 C31 114.4
C38 C32 C37 102.9
C31 C32 C37 105.1
C38 C32 C33 100.7
C31 C32 C33 133.2
C37 C32 C33 95.6
O34 C33 C34 123.2
O34 C33 C32 133.5
C34 C33 C32 102.2
C35 C34 C33 103.9
C38 C35 C34 104.6
C38 C35 C36 101.1
C34 C35 C36 101.6
C37 C36 C35 101.0
C36 C37 C32 106.7
C32 C38 C39 104.0
C32 C38 C35 99.1
C39 C38 C35 109.2
C32 C38 C40 117.1
C39 C38 C40 120.5
C35 C38 C40 104.7
C52 C51 S51 123.0
O52 S51 O53 113.1
O52 S51 O51 111.7
O53 S51 O51 111.8
O52 S51 C51 109.1
O53 S51 C51 102.9
O51 S51 C51 107.8
C58 C52 C51 109.9
C58 C52 C57 101.9
C51 C52 C57 121.1
C58 C52 C53 101.8
C51 C52 C53 120.3
C57 C52 C53 98.8
O54 C53 C54 134.0
O54 C53 C52 125.3
C54 C53 C52 100.5
C53 C54 C55 105.8
C58 C55 C54 104.1
C58 C55 C56 100.0
C54 C55 C56 101.8
C57 C56 C55 101.1
C56 C57 C52 105.8
C52 C58 C59 107.0
C52 C58 C55 99.9
C59 C58 C55 111.0
C52 C58 C60 113.8
C59 C58 C60 116.6
C55 C58 C60 107.3

loop_
_geom_bond_atom_site_label_1
_geom_bond_atom_site_label_2
_geom_bond_distance
Ru1 S1 2.0850
Ru1 O3 2.1005
Ru1 N3 2.1180
Ru1 N4 2.1260
Ru1 N2 2.1313
Ru1 N1 2.1438
Ru1 O2A 2.2519
Ru1 S1A 2.2891
Ru1 O1E 2.4717
S1 O1 1.4461
S1 O2 1.4592
S1A O2A 1.4933
S1A O1A 1.6380
S1E O1E 1.2653
S1E O2E 1.3426
S11 O12 1.4513
S11 O11 1.4659
S11 O13 1.4666
S11 C11 1.7773
C11 C12 1.5310
C12 C18 1.5240
C12 C13 1.5402
C12 C17 1.6213
C13 O14 1.2080
C13 C14 1.5336
C14 C15 1.5311
C15 C16 1.5062
C15 C18 1.5618
C16 C17 1.5557
C18 C20 1.5192
C18 C19 1.5629
C31 C32 1.5868
C31 S31 1.7885
S31 O32 1.4583
S31 O31 1.4681
S31 O33 1.4703
C32 C38 1.4618
C32 C37 1.6372
C32 C33 1.6497
C33 O34 1.1471
C33 C34 1.5415
C34 C35 1.5324
C35 C38 1.5112
C35 C36 1.6593
C36 C37 1.4593
C38 C39 1.4845
C38 C40 1.5257
C51 C52 1.5157
C51 S51 1.7610
S51 O52 1.4580
S51 O53 1.4658
S51 O51 1.4670
C52 C58 1.4567
C52 C57 1.6083
C52 C53 1.6714
C53 O54 1.1510
C53 C54 1.5208
C54 C55 1.5403
C55 C58 1.4843
C55 C56 1.6666
C56 C57 1.4863
C58 C59 1.4716
C58 C60 1.5263
